data_2236507
loop_
_publ_author_name
'Li, Ya-Feng'
'Xu, Yue'
'Qin, Xiao-Lin'
'Yuan, Yong-Peng'
'Gao, Wen-Yuan'

_publ_section_title
;
 <i>catena</i>-Poly[[(1,3-dimethylimidazolin-2-one-\k<i>N</i>)(1,10-phenanthroline-\k^2^<i>N</i>,<i>N</i>')copper(II)]-\m-furan-2,5-dicarboxylato-\k^2^<i>O</i>^2^:<i>O</i>^5^]
;
_journal_coeditor_code NG5281
_journal_issue 9
_journal_name_full 'Acta Crystallographica Section E'
_journal_page_first m1140
_journal_paper_doi 10.1107/S160053681203111X
_journal_volume 68
_journal_year 2012
_chemical_formula_iupac '[Cu (C6 H2 O5) (C12 H8 N2) (C5 H10 N2 O)]'
_chemical_formula_moiety 'C23 H20 Cu N4 O6'
_chemical_formula_sum 'C23 H20 Cu N4 O6'
_chemical_formula_weight 511.98
_chemical_name_systematic
;
<i>catena</i>-Poly[[(1,3-dimethylimidazolin-2-one-\k<i>N</i>)(1,10-
phenanthroline-\k^2^<i>N</i>,<i>N</i>')copper(II)]-\m-furan-2,5-dicarboxylato-
\k^2^<i>O</i>^2^:<i>O</i>^5^]
;
_space_group_IT_number 61
_symmetry_cell_setting orthorhombic
_symmetry_space_group_name_Hall '-P 2ac 2ab'
_symmetry_space_group_name_H-M 'P b c a'
_atom_sites_solution_hydrogens geom
_atom_sites_solution_primary direct
_atom_sites_solution_secondary difmap
_audit_creation_method SHELXL-97
_cell_angle_alpha 90.00
_cell_angle_beta 90.00
_cell_angle_gamma 90.00
_cell_formula_units_Z 8
_cell_length_a 15.620(3)
_cell_length_b 14.598(3)
_cell_length_c 18.616(4)
_cell_measurement_reflns_used 2000
_cell_measurement_temperature 293(2)
_cell_measurement_theta_max 25.00
_cell_measurement_theta_min 3.00
_cell_volume 4244.8(15)
_computing_cell_refinement 'PROCESS-AUTO (Rigaku, 1998)'
_computing_data_collection 'PROCESS-AUTO (Rigaku, 1998)'
_computing_data_reduction 'CrystalStructure (Rigaku/MSC, 2002)'
_computing_molecular_graphics 'DIAMOND (Brandenburg, 2000)'
_computing_publication_material 'SHELXL97 (Sheldrick, 2008)'
_computing_structure_refinement 'SHELXL97 (Sheldrick, 2008)'
_computing_structure_solution 'SHELXS97 (Sheldrick, 2008)'
_diffrn_ambient_temperature 293(2)
_diffrn_detector_area_resol_mean 10.00
_diffrn_measured_fraction_theta_full 0.997
_diffrn_measured_fraction_theta_max 0.997
_diffrn_measurement_device_type 'Rigaku R-AXIS RAPID'
_diffrn_measurement_method \w
_diffrn_radiation_monochromator graphite
_diffrn_radiation_source 'fine-focus sealed tube'
_diffrn_radiation_type MoK\a
_diffrn_radiation_wavelength 0.71073
_diffrn_reflns_av_R_equivalents 0.1095
_diffrn_reflns_av_sigmaI/netI 0.0570
_diffrn_reflns_limit_h_max 18
_diffrn_reflns_limit_h_min -18
_diffrn_reflns_limit_k_max 17
_diffrn_reflns_limit_k_min -17
_diffrn_reflns_limit_l_max 20
_diffrn_reflns_limit_l_min -22
_diffrn_reflns_number 30193
_diffrn_reflns_theta_full 25.00
_diffrn_reflns_theta_max 25.00
_diffrn_reflns_theta_min 3.00
_exptl_absorpt_coefficient_mu 1.080
_exptl_absorpt_correction_T_max 0.8997
_exptl_absorpt_correction_T_min 0.8997
_exptl_absorpt_correction_type multi-scan
_exptl_absorpt_process_details '(ABSCOR; Higashi, 1995)'
_exptl_crystal_colour blue
_exptl_crystal_density_diffrn 1.602
_exptl_crystal_density_method 'not measured'
_exptl_crystal_description block
_exptl_crystal_F_000 2104
_exptl_crystal_size_max 0.10
_exptl_crystal_size_mid 0.10
_exptl_crystal_size_min 0.10
_refine_diff_density_max 0.455
_refine_diff_density_min -0.368
_refine_ls_extinction_method none
_refine_ls_goodness_of_fit_ref 1.036
_refine_ls_hydrogen_treatment constr
_refine_ls_matrix_type full
_refine_ls_number_parameters 309
_refine_ls_number_reflns 3727
_refine_ls_number_restraints 0
_refine_ls_restrained_S_all 1.036
_refine_ls_R_factor_all 0.0859
_refine_ls_R_factor_gt 0.0467
_refine_ls_shift/su_max 0.000
_refine_ls_shift/su_mean 0.000
_refine_ls_structure_factor_coef Fsqd
_refine_ls_weighting_details 'calc w=1/[\s^2^(Fo^2^)+(0.0447P)^2^+0.2947P] where P=(Fo^2^+2Fc^2^)/3'
_refine_ls_weighting_scheme calc
_refine_ls_wR_factor_gt 0.0962
_refine_ls_wR_factor_ref 0.1087
_reflns_number_gt 2376
_reflns_number_total 3727
_reflns_threshold_expression I>2\s(I)
_cod_data_source_file ng5281.cif
_cod_data_source_block I
_cod_database_code 2236507
_cod_database_fobs_code 2236507

loop_
_symmetry_equiv_pos_as_xyz
'x, y, z'
'-x+1/2, -y, z+1/2'
'x+1/2, -y+1/2, -z'
'-x, y+1/2, -z+1/2'
'-x, -y, -z'
'x-1/2, y, -z-1/2'
'-x-1/2, y-1/2, z'
'x, -y-1/2, z-1/2'

loop_
_atom_site_type_symbol
_atom_site_label
_atom_site_fract_x
_atom_site_fract_y
_atom_site_fract_z
_atom_site_U_iso_or_equiv
_atom_site_adp_type
_atom_site_calc_flag
_atom_site_refinement_flags
_atom_site_occupancy
_atom_site_symmetry_multiplicity
Cu Cu1 0.24404(3) 0.39844(3) 0.43722(2) 0.03211(16) Uani d . 1 1
O O1 0.14532(17) 0.4367(2) 0.38161(13) 0.0416(7) Uani d . 1 1
O O2 0.12024(19) 0.2971(2) 0.33748(15) 0.0486(8) Uani d . 1 1
O O3 -0.00981(17) 0.36718(18) 0.25302(14) 0.0359(6) Uani d . 1 1
O O4 -0.17851(18) 0.4375(2) 0.13743(13) 0.0427(7) Uani d . 1 1
O O5 -0.12344(19) 0.2972(2) 0.15283(14) 0.0457(8) Uani d . 1 1
O O6 0.36449(19) 0.5888(2) 0.54050(16) 0.0542(8) Uani d . 1 1
N N1 0.3387(2) 0.3743(2) 0.50900(16) 0.0323(8) Uani d . 1 1
N N2 0.1712(2) 0.3470(2) 0.51765(16) 0.0331(8) Uani d . 1 1
N N3 0.2429(2) 0.5747(3) 0.60884(18) 0.0493(9) Uani d . 1 1
N N4 0.2290(2) 0.5799(2) 0.48911(17) 0.0411(9) Uani d . 1 1
C C1 0.1065(2) 0.3789(3) 0.34036(19) 0.0331(9) Uani d . 1 1
C C2 0.0400(2) 0.4234(3) 0.29553(19) 0.0355(10) Uani d . 1 1
C C3 0.0156(3) 0.5122(3) 0.2869(2) 0.0438(11) Uani d . 1 1
H H3 0.0392 0.5632 0.3094 0.053 Uiso calc R 1 1
C C4 -0.0534(3) 0.5117(3) 0.2366(2) 0.0434(11) Uani d . 1 1
H H4 -0.0833 0.5626 0.2200 0.052 Uiso calc R 1 1
C C5 -0.0672(3) 0.4228(3) 0.21737(19) 0.0355(10) Uani d . 1 1
C C6 -0.1268(2) 0.3795(3) 0.16585(19) 0.0337(10) Uani d . 1 1
C C7 0.4221(3) 0.3874(3) 0.5029(2) 0.0430(10) Uani d . 1 1
H H7 0.4432 0.4125 0.4605 0.052 Uiso calc R 1 1
C C8 0.4805(3) 0.3649(3) 0.5581(2) 0.0500(12) Uani d . 1 1
H H8 0.5391 0.3719 0.5511 0.060 Uiso calc R 1 1
C C9 0.4493(3) 0.3325(3) 0.6221(2) 0.0471(12) Uani d . 1 1
H H9 0.4868 0.3178 0.6591 0.057 Uiso calc R 1 1
C C10 0.3614(3) 0.3216(3) 0.6314(2) 0.0386(10) Uani d . 1 1
C C11 0.3216(3) 0.2927(3) 0.6978(2) 0.0478(11) Uani d . 1 1
H H11 0.3558 0.2809 0.7377 0.057 Uiso calc R 1 1
C C12 0.2360(3) 0.2825(3) 0.7033(2) 0.0481(12) Uani d . 1 1
H H12 0.2123 0.2652 0.7470 0.058 Uiso calc R 1 1
C C13 0.1811(3) 0.2980(3) 0.6430(2) 0.0394(10) Uani d . 1 1
C C14 0.0921(3) 0.2848(3) 0.6432(2) 0.0459(11) Uani d . 1 1
H H14 0.0648 0.2653 0.6848 0.055 Uiso calc R 1 1
C C15 0.0454(3) 0.3007(3) 0.5821(2) 0.0486(12) Uani d . 1 1
H H15 -0.0134 0.2907 0.5816 0.058 Uiso calc R 1 1
C C16 0.0877(3) 0.3324(3) 0.5202(2) 0.0417(11) Uani d . 1 1
H H16 0.0554 0.3436 0.4792 0.050 Uiso calc R 1 1
C C17 0.2179(3) 0.3287(2) 0.5782(2) 0.0324(9) Uani d . 1 1
C C18 0.3083(3) 0.3418(3) 0.57286(19) 0.0323(9) Uani d . 1 1
C C19 0.2874(3) 0.5825(3) 0.5464(2) 0.0400(10) Uani d . 1 1
C C20 0.1433(3) 0.5936(3) 0.5180(2) 0.0526(12) Uani d . 1 1
H H20A 0.1018 0.5556 0.4932 0.063 Uiso calc R 1 1
H H20B 0.1260 0.6572 0.5142 0.063 Uiso calc R 1 1
C C21 0.1525(3) 0.5647(3) 0.5963(3) 0.0528(12) Uani d . 1 1
H H21A 0.1196 0.6044 0.6277 0.063 Uiso calc R 1 1
H H21B 0.1343 0.5019 0.6033 0.063 Uiso calc R 1 1
C C22 0.2507(3) 0.6290(3) 0.4228(2) 0.0554(12) Uani d . 1 1
H H22A 0.2415 0.6934 0.4296 0.066 Uiso calc R 1 1
H H22B 0.2152 0.6073 0.3843 0.066 Uiso calc R 1 1
H H22C 0.3098 0.6183 0.4112 0.066 Uiso calc R 1 1
C C23 0.2837(3) 0.5516(3) 0.6760(2) 0.0618(15) Uani d . 1 1
H H23A 0.2734 0.4883 0.6869 0.074 Uiso calc R 1 1
H H23B 0.2607 0.5892 0.7136 0.074 Uiso calc R 1 1
H H23C 0.3442 0.5621 0.6721 0.074 Uiso calc R 1 1

loop_
_atom_site_aniso_label
_atom_site_aniso_U_11
_atom_site_aniso_U_22
_atom_site_aniso_U_33
_atom_site_aniso_U_12
_atom_site_aniso_U_13
_atom_site_aniso_U_23
Cu1 0.0273(3) 0.0421(3) 0.0270(2) 0.0001(2) 0.0005(2) 0.0016(2)
O1 0.0385(17) 0.0466(17) 0.0397(15) -0.0005(14) -0.0093(13) 0.0014(14)
O2 0.048(2) 0.049(2) 0.0492(19) 0.0075(16) -0.0027(14) -0.0014(15)
O3 0.0321(16) 0.0415(15) 0.0342(14) 0.0000(13) -0.0061(12) -0.0016(14)
O4 0.0398(17) 0.0527(19) 0.0358(15) 0.0101(14) -0.0112(13) -0.0074(14)
O5 0.054(2) 0.0447(19) 0.0387(16) -0.0043(15) -0.0034(14) 0.0004(14)
O6 0.0372(19) 0.064(2) 0.062(2) -0.0037(16) 0.0009(15) -0.0073(16)
N1 0.0288(19) 0.0338(19) 0.0345(18) 0.0003(14) 0.0025(14) -0.0018(15)
N2 0.031(2) 0.037(2) 0.0317(18) -0.0033(15) -0.0017(15) -0.0043(15)
N3 0.047(2) 0.057(2) 0.0432(19) -0.004(2) 0.0001(19) -0.0054(17)
N4 0.039(2) 0.047(2) 0.0373(18) -0.0009(16) -0.0022(15) -0.0010(17)
C1 0.030(2) 0.043(3) 0.027(2) -0.0016(19) 0.0059(16) -0.0017(19)
C2 0.027(2) 0.052(3) 0.028(2) -0.0020(19) 0.0009(16) -0.0091(19)
C3 0.041(3) 0.047(3) 0.043(2) -0.001(2) -0.006(2) -0.004(2)
C4 0.050(3) 0.040(3) 0.040(2) 0.006(2) -0.008(2) 0.002(2)
C5 0.030(2) 0.048(3) 0.028(2) 0.0077(19) 0.0003(17) 0.0025(19)
C6 0.027(2) 0.050(3) 0.024(2) 0.001(2) 0.0043(16) 0.0016(19)
C7 0.033(2) 0.055(3) 0.041(2) -0.002(2) -0.0002(18) -0.004(2)
C8 0.031(2) 0.064(3) 0.055(3) 0.004(2) -0.003(2) -0.007(3)
C9 0.048(3) 0.049(3) 0.045(3) 0.009(2) -0.014(2) -0.004(2)
C10 0.046(3) 0.034(2) 0.035(2) 0.008(2) -0.005(2) -0.0051(19)
C11 0.070(3) 0.038(3) 0.035(2) 0.006(2) -0.006(2) 0.002(2)
C12 0.067(4) 0.044(3) 0.033(2) 0.002(2) 0.009(2) 0.004(2)
C13 0.056(3) 0.029(2) 0.033(2) -0.006(2) 0.010(2) -0.0004(18)
C14 0.053(3) 0.036(2) 0.049(3) -0.008(2) 0.024(2) -0.002(2)
C15 0.038(3) 0.049(3) 0.059(3) -0.009(2) 0.015(2) -0.010(2)
C16 0.034(3) 0.050(3) 0.041(2) -0.004(2) 0.0025(19) -0.003(2)
C17 0.038(2) 0.023(2) 0.036(2) -0.0011(16) 0.0038(17) -0.0009(17)
C18 0.036(2) 0.031(2) 0.030(2) 0.0029(17) -0.0019(18) -0.0036(18)
C19 0.043(3) 0.028(2) 0.048(3) 0.0004(18) 0.003(2) -0.0043(19)
C20 0.039(3) 0.052(3) 0.067(3) 0.009(2) -0.002(2) -0.016(2)
C21 0.049(3) 0.045(3) 0.064(3) -0.004(2) 0.013(2) -0.009(2)
C22 0.065(3) 0.048(3) 0.053(3) -0.004(3) 0.000(3) 0.003(2)
C23 0.088(4) 0.051(3) 0.046(3) 0.004(3) -0.007(3) -0.005(2)

loop_
_atom_type_symbol
_atom_type_description
_atom_type_scat_dispersion_real
_atom_type_scat_dispersion_imag
_atom_type_scat_source
C C 0.0033 0.0016 'International Tables Vol C Tables 4.2.6.8 and 6.1.1.4'
H H 0.0000 0.0000 'International Tables Vol C Tables 4.2.6.8 and 6.1.1.4'
N N 0.0061 0.0033 'International Tables Vol C Tables 4.2.6.8 and 6.1.1.4'
O O 0.0106 0.0060 'International Tables Vol C Tables 4.2.6.8 and 6.1.1.4'
Cu Cu 0.3201 1.2651 'International Tables Vol C Tables 4.2.6.8 and 6.1.1.4'

loop_
_geom_angle_atom_site_label_1
_geom_angle_atom_site_label_2
_geom_angle_atom_site_label_3
_geom_angle_site_symmetry_1
_geom_angle_site_symmetry_3
_geom_angle
O4 Cu1 O1 6_656 . 91.66(12)
O4 Cu1 N1 6_656 . 93.94(12)
O1 Cu1 N1 . . 169.56(12)
O4 Cu1 N2 6_656 . 174.20(13)
O1 Cu1 N2 . . 93.14(12)
N1 Cu1 N2 . . 81.83(13)
O4 Cu1 N4 6_656 . 91.21(11)
O1 Cu1 N4 . . 81.19(11)
N1 Cu1 N4 . . 89.88(11)
N2 Cu1 N4 . . 92.75(11)
C1 O1 Cu1 . . 120.1(3)
C5 O3 C2 . . 107.0(3)
C6 O4 Cu1 . 6_556 119.8(3)
C7 N1 C18 . . 117.9(3)
C7 N1 Cu1 . . 129.6(3)
C18 N1 Cu1 . . 112.4(3)
C16 N2 C17 . . 117.7(4)
C16 N2 Cu1 . . 129.9(3)
C17 N2 Cu1 . . 112.4(3)
C19 N3 C21 . . 111.8(4)
C19 N3 C23 . . 122.3(4)
C21 N3 C23 . . 123.4(4)
C19 N4 C20 . . 108.2(3)
C19 N4 C22 . . 118.4(4)
C20 N4 C22 . . 117.1(4)
C19 N4 Cu1 . . 103.4(2)
C20 N4 Cu1 . . 109.3(3)
C22 N4 Cu1 . . 98.7(2)
O2 C1 O1 . . 125.9(4)
O2 C1 C2 . . 122.0(4)
O1 C1 C2 . . 112.1(4)
C3 C2 O3 . . 109.9(4)
C3 C2 C1 . . 132.9(4)
O3 C2 C1 . . 117.2(4)
C2 C3 C4 . . 106.5(4)
C2 C3 H3 . . 126.7
C4 C3 H3 . . 126.7
C5 C4 C3 . . 107.2(4)
C5 C4 H4 . . 126.4
C3 C4 H4 . . 126.4
C4 C5 O3 . . 109.3(3)
C4 C5 C6 . . 132.6(4)
O3 C5 C6 . . 118.0(4)
O5 C6 O4 . . 126.3(4)
O5 C6 C5 . . 121.3(4)
O4 C6 C5 . . 112.4(4)
N1 C7 C8 . . 122.7(4)
N1 C7 H7 . . 118.7
C8 C7 H7 . . 118.7
C9 C8 C7 . . 118.9(4)
C9 C8 H8 . . 120.5
C7 C8 H8 . . 120.5
C8 C9 C10 . . 119.8(4)
C8 C9 H9 . . 120.1
C10 C9 H9 . . 120.1
C9 C10 C18 . . 117.6(4)
C9 C10 C11 . . 124.2(4)
C18 C10 C11 . . 118.1(4)
C12 C11 C10 . . 121.5(4)
C12 C11 H11 . . 119.3
C10 C11 H11 . . 119.3
C11 C12 C13 . . 121.2(4)
C11 C12 H12 . . 119.4
C13 C12 H12 . . 119.4
C14 C13 C17 . . 116.7(4)
C14 C13 C12 . . 124.8(4)
C17 C13 C12 . . 118.5(4)
C15 C14 C13 . . 120.1(4)
C15 C14 H14 . . 119.9
C13 C14 H14 . . 119.9
C14 C15 C16 . . 119.1(4)
C14 C15 H15 . . 120.5
C16 C15 H15 . . 120.5
N2 C16 C15 . . 123.1(4)
N2 C16 H16 . . 118.5
C15 C16 H16 . . 118.5
N2 C17 C13 . . 123.3(4)
N2 C17 C18 . . 116.4(4)
C13 C17 C18 . . 120.4(4)
N1 C18 C10 . . 123.0(4)
N1 C18 C17 . . 116.8(3)
C10 C18 C17 . . 120.2(4)
O6 C19 N3 . . 126.3(4)
O6 C19 N4 . . 125.4(4)
N3 C19 N4 . . 108.4(4)
N4 C20 C21 . . 103.2(4)
N4 C20 H20A . . 111.1
C21 C20 H20A . . 111.1
N4 C20 H20B . . 111.1
C21 C20 H20B . . 111.1
H20A C20 H20B . . 109.1
N3 C21 C20 . . 102.7(4)
N3 C21 H21A . . 111.2
C20 C21 H21A . . 111.2
N3 C21 H21B . . 111.2
C20 C21 H21B . . 111.2
H21A C21 H21B . . 109.1
N4 C22 H22A . . 109.5
N4 C22 H22B . . 109.5
H22A C22 H22B . . 109.5
N4 C22 H22C . . 109.5
H22A C22 H22C . . 109.5
H22B C22 H22C . . 109.5
N3 C23 H23A . . 109.5
N3 C23 H23B . . 109.5
H23A C23 H23B . . 109.5
N3 C23 H23C . . 109.5
H23A C23 H23C . . 109.5
H23B C23 H23C . . 109.5

loop_
_geom_bond_atom_site_label_1
_geom_bond_atom_site_label_2
_geom_bond_site_symmetry_2
_geom_bond_distance
Cu1 O4 6_656 1.929(3)
Cu1 O1 . 1.939(3)
Cu1 N1 . 2.024(3)
Cu1 N2 . 2.025(3)
Cu1 N4 . 2.829(3)
O1 C1 . 1.292(5)
O2 C1 . 1.214(5)
O3 C5 . 1.380(4)
O3 C2 . 1.380(5)
O4 C6 . 1.284(5)
O4 Cu1 6_556 1.929(3)
O5 C6 . 1.228(5)
O6 C19 . 1.213(5)
N1 C7 . 1.321(5)
N1 C18 . 1.366(5)
N2 C16 . 1.323(5)
N2 C17 . 1.369(5)
N3 C19 . 1.360(5)
N3 C21 . 1.438(5)
N3 C23 . 1.443(5)
N4 C19 . 1.403(5)
N4 C20 . 1.457(5)
N4 C22 . 1.467(5)
C1 C2 . 1.483(5)
C2 C3 . 1.360(6)
C3 C4 . 1.428(5)
C3 H3 . 0.9300
C4 C5 . 1.363(6)
C4 H4 . 0.9300
C5 C6 . 1.479(5)
C7 C8 . 1.412(6)
C7 H7 . 0.9300
C8 C9 . 1.371(6)
C8 H8 . 0.9300
C9 C10 . 1.394(6)
C9 H9 . 0.9300
C10 C18 . 1.400(5)
C10 C11 . 1.448(6)
C11 C12 . 1.349(6)
C11 H11 . 0.9300
C12 C13 . 1.431(6)
C12 H12 . 0.9300
C13 C14 . 1.402(6)
C13 C17 . 1.410(5)
C14 C15 . 1.371(6)
C14 H14 . 0.9300
C15 C16 . 1.405(6)
C15 H15 . 0.9300
C16 H16 . 0.9300
C17 C18 . 1.428(6)
C20 C21 . 1.524(6)
C20 H20A . 0.9700
C20 H20B . 0.9700
C21 H21A . 0.9700
C21 H21B . 0.9700
C22 H22A . 0.9600
C22 H22B . 0.9600
C22 H22C . 0.9600
C23 H23A . 0.9600
C23 H23B . 0.9600
C23 H23C . 0.9600

loop_
_geom_torsion_atom_site_label_1
_geom_torsion_atom_site_label_2
_geom_torsion_atom_site_label_3
_geom_torsion_atom_site_label_4
_geom_torsion_site_symmetry_1
_geom_torsion
O4 Cu1 O1 C1 6_656 93.0(3)
N1 Cu1 O1 C1 . -144.6(6)
N2 Cu1 O1 C1 . -83.8(3)
N4 Cu1 O1 C1 . -176.1(3)
O4 Cu1 N1 C7 6_656 2.9(4)
O1 Cu1 N1 C7 . -119.4(7)
N2 Cu1 N1 C7 . 178.9(4)
N4 Cu1 N1 C7 . -88.3(4)
O4 Cu1 N1 C18 6_656 -178.8(3)
O1 Cu1 N1 C18 . 58.9(8)
N2 Cu1 N1 C18 . -2.8(3)
N4 Cu1 N1 C18 . 90.0(3)
O1 Cu1 N2 C16 . 10.7(4)
N1 Cu1 N2 C16 . -178.5(4)
N4 Cu1 N2 C16 . 92.0(4)
O1 Cu1 N2 C17 . -166.8(3)
N1 Cu1 N2 C17 . 4.0(3)
N4 Cu1 N2 C17 . -85.5(3)
O4 Cu1 N4 C19 6_656 -97.5(3)
O1 Cu1 N4 C19 . 171.0(3)
N1 Cu1 N4 C19 . -3.6(3)
N2 Cu1 N4 C19 . 78.3(3)
O4 Cu1 N4 C20 6_656 147.4(3)
O1 Cu1 N4 C20 . 55.9(3)
N1 Cu1 N4 C20 . -118.6(3)
N2 Cu1 N4 C20 . -36.8(3)
O4 Cu1 N4 C22 6_656 24.6(3)
O1 Cu1 N4 C22 . -66.9(3)
N1 Cu1 N4 C22 . 118.5(3)
N2 Cu1 N4 C22 . -159.7(3)
Cu1 O1 C1 O2 . 8.0(5)
Cu1 O1 C1 C2 . -172.7(2)
C5 O3 C2 C3 . -0.4(4)
C5 O3 C2 C1 . 179.2(3)
O2 C1 C2 C3 . -176.7(4)
O1 C1 C2 C3 . 4.0(6)
O2 C1 C2 O3 . 3.8(5)
O1 C1 C2 O3 . -175.5(3)
O3 C2 C3 C4 . 0.2(5)
C1 C2 C3 C4 . -179.3(4)
C2 C3 C4 C5 . 0.0(5)
C3 C4 C5 O3 . -0.3(5)
C3 C4 C5 C6 . -177.4(4)
C2 O3 C5 C4 . 0.4(4)
C2 O3 C5 C6 . 178.0(3)
Cu1 O4 C6 O5 6_556 -3.8(5)
Cu1 O4 C6 C5 6_556 175.0(2)
C4 C5 C6 O5 . 174.0(4)
O3 C5 C6 O5 . -2.8(5)
C4 C5 C6 O4 . -4.8(6)
O3 C5 C6 O4 . 178.3(3)
C18 N1 C7 C8 . 3.2(6)
Cu1 N1 C7 C8 . -178.5(3)
N1 C7 C8 C9 . -3.5(7)
C7 C8 C9 C10 . 0.6(7)
C8 C9 C10 C18 . 2.2(6)
C8 C9 C10 C11 . -176.6(4)
C9 C10 C11 C12 . -179.3(4)
C18 C10 C11 C12 . 2.0(6)
C10 C11 C12 C13 . 1.4(7)
C11 C12 C13 C14 . 176.9(4)
C11 C12 C13 C17 . -3.1(6)
C17 C13 C14 C15 . 0.7(6)
C12 C13 C14 C15 . -179.3(4)
C13 C14 C15 C16 . -1.6(6)
C17 N2 C16 C15 . 1.1(6)
Cu1 N2 C16 C15 . -176.3(3)
C14 C15 C16 N2 . 0.7(7)
C16 N2 C17 C13 . -2.0(6)
Cu1 N2 C17 C13 . 175.8(3)
C16 N2 C17 C18 . 177.6(4)
Cu1 N2 C17 C18 . -4.5(4)
C14 C13 C17 N2 . 1.1(6)
C12 C13 C17 N2 . -178.9(3)
C14 C13 C17 C18 . -178.5(4)
C12 C13 C17 C18 . 1.5(6)
C7 N1 C18 C10 . -0.2(6)
Cu1 N1 C18 C10 . -178.8(3)
C7 N1 C18 C17 . 179.7(4)
Cu1 N1 C18 C17 . 1.2(4)
C9 C10 C18 N1 . -2.4(6)
C11 C10 C18 N1 . 176.4(4)
C9 C10 C18 C17 . 177.6(4)
C11 C10 C18 C17 . -3.6(6)
N2 C17 C18 N1 . 2.3(5)
C13 C17 C18 N1 . -178.1(3)
N2 C17 C18 C10 . -177.8(3)
C13 C17 C18 C10 . 1.9(6)
C21 N3 C19 O6 . -177.5(4)
C23 N3 C19 O6 . -14.8(7)
C21 N3 C19 N4 . 1.1(5)
C23 N3 C19 N4 . 163.8(4)
C20 N4 C19 O6 . -166.9(4)
C22 N4 C19 O6 . -30.6(6)
Cu1 N4 C19 O6 . 77.2(4)
C20 N4 C19 N3 . 14.4(4)
C22 N4 C19 N3 . 150.8(4)
Cu1 N4 C19 N3 . -101.4(3)
C19 N4 C20 C21 . -22.9(4)
C22 N4 C20 C21 . -159.9(4)
Cu1 N4 C20 C21 . 89.0(3)
C19 N3 C21 C20 . -15.0(5)
C23 N3 C21 C20 . -177.5(4)
N4 C20 C21 N3 . 22.3(4)
